data_8000116
loop_
_publ_author_name
'Okamoto, Ken'
'Kanbara, Takaki'
'Yamamoto, Takakazu'

_publ_section_title
;
 Synthesis and Structural Features of a Series of \k3SNS Pincer Complexes
 of Group 10 Metals \s-Bonded to Centered Pyrrolate Unit
;
_journal_issue 6
_journal_name_full 'Chemistry Letters'
_journal_page_first 558
_journal_paper_doi 10.1246/cl.2006.558
_journal_volume 35
_journal_year 2006
_chemical_formula_moiety 'C22 H21 Cl N4 Ni S2 '
_chemical_formula_sum 'C22 H21 Cl N4 Ni S2'
_chemical_formula_weight 499.71
_space_group_IT_number 14
_symmetry_cell_setting monoclinic
_symmetry_Int_Tables_number 14
_symmetry_space_group_name_Hall '-P 2ybc'
_symmetry_space_group_name_H-M 'P 1 21/c 1'
_cell_angle_alpha 90.0000
_cell_angle_beta 98.0019(8)
_cell_angle_gamma 90.0000
_cell_formula_units_Z 4
_cell_length_a 8.6060(13)
_cell_length_b 16.319(2)
_cell_length_c 15.875(2)
_cell_measurement_reflns_used 5703
_cell_measurement_temperature 113.1
_cell_measurement_theta_max 27.5
_cell_measurement_theta_min 3.5
_cell_volume 2207.8(5)
_computing_cell_refinement CrystalClear
_computing_data_collection CrystalClear
_computing_data_reduction CrystalStructure
_computing_publication_material 'CrystalStructure 3.7.0'
_computing_structure_refinement CRYSTALS
_computing_structure_solution SIR92
_diffrn_detector_area_resol_mean 7.31
_diffrn_measured_fraction_theta_full 0.786
_diffrn_measured_fraction_theta_max 0.786
_diffrn_measurement_device_type 'Rigaku Saturn'
_diffrn_measurement_method \w
_diffrn_radiation_type 'Mo K\a'
_diffrn_radiation_wavelength 0.71070
_diffrn_reflns_av_R_equivalents 0.028
_diffrn_reflns_limit_h_max 11
_diffrn_reflns_limit_h_min -10
_diffrn_reflns_limit_k_max 12
_diffrn_reflns_limit_k_min -21
_diffrn_reflns_limit_l_max 19
_diffrn_reflns_limit_l_min -18
_diffrn_reflns_number 8111
_diffrn_reflns_theta_full 27.48
_diffrn_reflns_theta_max 27.48
_exptl_absorpt_coefficient_mu 1.206
_exptl_absorpt_correction_T_max 0.941
_exptl_absorpt_correction_T_min 0.804
_exptl_absorpt_correction_type multi-scan
_exptl_absorpt_process_details 'Jacobson, R. (1998) Private communication'
_exptl_crystal_colour red
_exptl_crystal_density_diffrn 1.503
_exptl_crystal_density_method 'not measured'
_exptl_crystal_description prism
_exptl_crystal_F_000 1032.00
_exptl_crystal_size_max 0.15
_exptl_crystal_size_mid 0.10
_exptl_crystal_size_min 0.05
_refine_diff_density_max 0.28
_refine_diff_density_min -0.23
_refine_ls_extinction_method none
_refine_ls_goodness_of_fit_ref 1.062
_refine_ls_hydrogen_treatment refall
_refine_ls_number_parameters 292
_refine_ls_number_reflns 3020
_refine_ls_R_factor_gt 0.0275
_refine_ls_shift/su_max 0.0000
_refine_ls_structure_factor_coef F
_refine_ls_weighting_details 'w = 1/[0.0001Fo^2^ + 1.0000\s(Fo^2^)]'
_refine_ls_weighting_scheme calc
_refine_ls_wR_factor_ref 0.0289
_reflns_number_gt 3005
_reflns_number_total 3983
_reflns_threshold_expression F^2^>2.0\s(F^2^)
_cod_data_source_file 35-558sup1.cif
_cod_data_source_block 2a
_cod_original_cell_volume 2207.9(6)
_cod_original_formula_sum 'C22 H21 Cl N4 Ni S2 '
_cod_database_code 8000116

loop_
_symmetry_equiv_pos_site_id
_symmetry_equiv_pos_as_xyz
1 +X,+Y,+Z
2 -X,1/2+Y,1/2-Z
3 -X,-Y,-Z
4 +X,1/2-Y,1/2+Z

loop_
_atom_site_label
_atom_site_type_symbol
_atom_site_fract_x
_atom_site_fract_y
_atom_site_fract_z
_atom_site_U_iso_or_equiv
_atom_site_adp_type
_atom_site_occupancy
_atom_site_symmetry_multiplicity
_atom_site_calc_flag
_atom_site_refinement_flags
Ni(1) Ni 0.02803(3) 0.13175(2) 0.29630(2) 0.01153(7) Uani 1.00 1 d .
Cl(1) Cl 0.10816(6) 0.12860(4) 0.17197(3) 0.01912(15) Uani 1.00 1 d .
S(1) S -0.08852(6) 0.01023(4) 0.28320(4) 0.01489(15) Uani 1.00 1 d .
S(2) S 0.13472(6) 0.25341(4) 0.32817(3) 0.01353(14) Uani 1.00 1 d .
N(1) N -0.2339(2) -0.05536(12) 0.40603(12) 0.0151(5) Uani 1.00 1 d .
N(2) N -0.0355(2) 0.13544(12) 0.40059(11) 0.0109(4) Uani 1.00 1 d .
N(3) N 0.1160(2) 0.32971(12) 0.47566(12) 0.0140(5) Uani 1.00 1 d .
N(4) N 0.3826(2) 0.08070(14) 0.44415(14) 0.0298(6) Uani 1.00 1 d .
C(1) C -0.1207(2) 0.07729(13) 0.43480(14) 0.0116(5) Uani 1.00 1 d .
C(2) C -0.1517(2) 0.10407(14) 0.51495(13) 0.0142(6) Uani 1.00 1 d .
C(3) C -0.0817(2) 0.18048(14) 0.52899(13) 0.0134(6) Uani 1.00 1 d .
C(4) C -0.0099(2) 0.19857(13) 0.45639(13) 0.0119(6) Uani 1.00 1 d .
C(5) C -0.1551(2) 0.00649(13) 0.38076(13) 0.0119(5) Uani 1.00 1 d .
C(6) C -0.2746(2) -0.13075(14) 0.35806(14) 0.0169(6) Uani 1.00 1 d .
C(7) C -0.4476(2) -0.13486(14) 0.32433(13) 0.0136(5) Uani 1.00 1 d .
C(8) C -0.5324(2) -0.20566(14) 0.33519(14) 0.0171(6) Uani 1.00 1 d .
C(9) C -0.6907(2) -0.20990(16) 0.30250(16) 0.0194(6) Uani 1.00 1 d .
C(10) C -0.7658(2) -0.14315(16) 0.26170(16) 0.0204(6) Uani 1.00 1 d .
C(11) C -0.6819(2) -0.07207(17) 0.25154(16) 0.0221(6) Uani 1.00 1 d .
C(12) C -0.5239(2) -0.06884(16) 0.28217(16) 0.0193(6) Uani 1.00 1 d .
C(13) C 0.0802(2) 0.26460(13) 0.42802(13) 0.0124(5) Uani 1.00 1 d .
C(14) C 0.2070(2) 0.40132(14) 0.45322(14) 0.0152(6) Uani 1.00 1 d .
C(15) C 0.3796(2) 0.39368(13) 0.48530(14) 0.0143(6) Uani 1.00 1 d .
C(16) C 0.4397(2) 0.42096(14) 0.56624(16) 0.0172(6) Uani 1.00 1 d .
C(17) C 0.5987(2) 0.41505(14) 0.59500(16) 0.0202(6) Uani 1.00 1 d .
C(18) C 0.6998(2) 0.38158(14) 0.54397(16) 0.0206(6) Uani 1.00 1 d .
C(19) C 0.6413(3) 0.35481(17) 0.46291(17) 0.0232(7) Uani 1.00 1 d .
C(20) C 0.4824(2) 0.36112(14) 0.43373(16) 0.0191(6) Uani 1.00 1 d .
C(21) C 0.4430(3) 0.11347(17) 0.39424(17) 0.0236(7) Uani 1.00 1 d .
C(22) C 0.5163(3) 0.15530(17) 0.32949(19) 0.0310(8) Uani 1.00 1 d .
H(1) H -0.2627 -0.0550 0.4550 0.018 Uiso 1.00 1 c R
H(2) H 0.0959 0.3300 0.5263 0.017 Uiso 1.00 1 c R
H(3) H -0.2128 0.0731 0.5485 0.017 Uiso 1.00 1 c R
H(4) H -0.0739 0.2138 0.5777 0.016 Uiso 1.00 1 c R
H(5) H -0.2437 -0.1766 0.3954 0.020 Uiso 1.00 1 c R
H(6) H -0.2075 -0.1332 0.3126 0.020 Uiso 1.00 1 c R
H(7) H -0.4764 -0.2509 0.3650 0.021 Uiso 1.00 1 c R
H(8) H -0.7419 -0.2595 0.3135 0.024 Uiso 1.00 1 c R
H(9) H -0.8787 -0.1445 0.2386 0.025 Uiso 1.00 1 c R
H(10) H -0.7393 -0.0224 0.2271 0.027 Uiso 1.00 1 c R
H(11) H -0.4622 -0.0184 0.2785 0.023 Uiso 1.00 1 c R
H(12) H 0.1625 0.4467 0.4797 0.018 Uiso 1.00 1 c R
H(13) H 0.1891 0.4064 0.3928 0.018 Uiso 1.00 1 c R
H(14) H 0.3734 0.4458 0.5993 0.021 Uiso 1.00 1 c R
H(15) H 0.6321 0.4365 0.6453 0.024 Uiso 1.00 1 c R
H(16) H 0.8037 0.3809 0.5670 0.024 Uiso 1.00 1 c R
H(17) H 0.7126 0.3326 0.4216 0.029 Uiso 1.00 1 c R
H(18) H 0.4435 0.3457 0.3770 0.022 Uiso 1.00 1 c R
H(19) H 0.6134 0.1237 0.3196 0.038 Uiso 1.00 1 c R
H(20) H 0.5525 0.1998 0.3487 0.039 Uiso 1.00 1 c R
H(21) H 0.4495 0.1525 0.2808 0.039 Uiso 1.00 1 c R

loop_
_atom_site_aniso_label
_atom_site_aniso_U_11
_atom_site_aniso_U_22
_atom_site_aniso_U_33
_atom_site_aniso_U_12
_atom_site_aniso_U_13
_atom_site_aniso_U_23
Ni(1) 0.01135(14) 0.01424(16) 0.00911(16) 0.00022(12) 0.00183(12) -0.00034(12)
Cl(1) 0.0199(3) 0.0266(3) 0.0116(2) 0.0035(2) 0.0048(2) 0.0012(2)
S(1) 0.0157(2) 0.0166(3) 0.0125(2) -0.0012(2) 0.0022(2) -0.0035(2)
S(2) 0.0142(2) 0.0140(3) 0.0127(2) -0.0002(2) 0.0031(2) 0.0016(2)
N(1) 0.0149(10) 0.0151(11) 0.0153(10) -0.0025(8) 0.0026(8) -0.0034(8)
N(2) 0.0085(9) 0.0121(10) 0.0124(9) -0.0003(8) 0.0026(8) 0.0001(7)
N(3) 0.0160(10) 0.0136(10) 0.0133(9) -0.0020(8) 0.0049(8) -0.0010(8)
N(4) 0.0327(13) 0.0316(14) 0.0269(13) 0.0036(11) 0.0100(11) 0.0050(11)
C(1) 0.0093(10) 0.0118(12) 0.0138(11) 0.0010(9) 0.0016(9) -0.0002(9)
C(2) 0.0108(11) 0.0163(12) 0.0155(12) -0.0012(9) 0.0018(10) -0.0002(9)
C(3) 0.0129(11) 0.0141(13) 0.0133(11) 0.0007(9) 0.0020(10) -0.0021(9)
C(4) 0.0106(11) 0.0120(13) 0.0128(11) 0.0003(9) 0.0012(10) -0.0014(9)
C(5) 0.0079(10) 0.0123(12) 0.0147(11) 0.0019(9) -0.0011(10) 0.0005(9)
C(6) 0.0169(11) 0.0114(12) 0.0219(12) 0.0004(10) 0.0011(10) -0.0025(10)
C(7) 0.0153(11) 0.0133(12) 0.0125(10) 0.0002(10) 0.0025(9) -0.0034(9)
C(8) 0.0216(13) 0.0129(13) 0.0177(12) 0.0007(10) 0.0054(11) -0.0011(9)
C(9) 0.0200(12) 0.0165(13) 0.0236(13) -0.0066(10) 0.0095(11) -0.0044(10)
C(10) 0.0129(12) 0.0265(15) 0.0221(13) -0.0029(10) 0.0036(11) -0.0069(11)
C(11) 0.0203(13) 0.0219(15) 0.0235(13) 0.0025(11) 0.0004(11) 0.0032(10)
C(12) 0.0179(12) 0.0150(13) 0.0250(13) -0.0039(10) 0.0027(11) 0.0018(10)
C(13) 0.0077(10) 0.0140(13) 0.0152(11) 0.0029(9) 0.0005(9) 0.0023(9)
C(14) 0.0165(12) 0.0098(11) 0.0193(12) -0.0000(9) 0.0027(10) 0.0010(9)
C(15) 0.0162(12) 0.0097(12) 0.0170(12) -0.0020(9) 0.0022(11) 0.0039(9)
C(16) 0.0187(12) 0.0146(13) 0.0195(12) -0.0060(10) 0.0064(11) 0.0024(9)
C(17) 0.0236(13) 0.0178(14) 0.0183(12) -0.0088(11) -0.0001(11) 0.0033(10)
C(18) 0.0138(11) 0.0177(14) 0.0291(13) -0.0011(10) -0.0010(11) 0.0072(11)
C(19) 0.0196(13) 0.0203(14) 0.0311(14) 0.0018(11) 0.0077(12) 0.0007(11)
C(20) 0.0215(13) 0.0159(13) 0.0197(12) -0.0005(10) 0.0017(11) -0.0010(10)
C(21) 0.0234(14) 0.0233(16) 0.0242(14) 0.0057(11) 0.0038(13) 0.0011(11)
C(22) 0.0330(16) 0.0283(17) 0.0345(16) 0.0048(13) 0.0143(14) 0.0060(13)

loop_
_atom_type_symbol
_atom_type_description
_atom_type_scat_dispersion_real
_atom_type_scat_dispersion_imag
_atom_type_scat_source
C C 0.003 0.002
;
International Tables for Crystallography
(1992, Vol. C, Tables 4.2.6.8 and 6.1.1.4)
;
H H 0.000 0.000
;
International Tables for Crystallography
(1992, Vol. C, Table 6.1.1.4)
;
Cl Cl 0.148 0.159
;
International Tables for Crystallography
(1992, Vol. C, Tables 4.2.6.8 and 6.1.1.4)
;
N N 0.006 0.003
;
International Tables for Crystallography
(1992, Vol. C, Tables 4.2.6.8 and 6.1.1.4)
;
Ni Ni 0.339 1.112
;
International Tables for Crystallography
(1992, Vol. C, Tables 4.2.6.8 and 6.1.1.4)
;
S S 0.125 0.123
;
International Tables for Crystallography
(1992, Vol. C, Tables 4.2.6.8 and 6.1.1.4)
;

loop_
_geom_angle_atom_site_label_1
_geom_angle_atom_site_label_2
_geom_angle_atom_site_label_3
_geom_angle
_geom_angle_publ_flag
Cl(1) Ni(1) S(1) 95.16(2) no
Cl(1) Ni(1) S(2) 93.13(2) no
Cl(1) Ni(1) N(2) 178.96(6) no
S(1) Ni(1) S(2) 171.70(2) no
S(1) Ni(1) N(2) 85.72(6) no
S(2) Ni(1) N(2) 85.98(6) no
Ni(1) S(1) C(5) 98.61(8) no
Ni(1) S(2) C(13) 98.49(8) no
C(5) N(1) C(6) 125.8(2) no
Ni(1) N(2) C(1) 126.13(15) no
Ni(1) N(2) C(4) 125.34(16) no
C(1) N(2) C(4) 108.50(18) no
C(13) N(3) C(14) 126.1(2) no
N(2) C(1) C(2) 109.01(19) no
N(2) C(1) C(5) 113.5(2) no
C(2) C(1) C(5) 137.5(2) no
C(1) C(2) C(3) 107.0(2) no
C(2) C(3) C(4) 106.6(2) no
N(2) C(4) C(3) 108.92(19) no
N(2) C(4) C(13) 114.3(2) no
C(3) C(4) C(13) 136.8(2) no
S(1) C(5) N(1) 123.57(17) no
S(1) C(5) C(1) 116.00(17) no
N(1) C(5) C(1) 120.4(2) no
N(1) C(6) C(7) 111.95(19) no
C(6) C(7) C(8) 120.1(2) no
C(6) C(7) C(12) 120.9(2) no
C(8) C(7) C(12) 119.0(2) no
C(7) C(8) C(9) 119.9(2) no
C(8) C(9) C(10) 120.4(2) no
C(9) C(10) C(11) 119.8(2) no
C(10) C(11) C(12) 119.6(2) no
C(7) C(12) C(11) 121.2(2) no
S(2) C(13) N(3) 122.82(18) no
S(2) C(13) C(4) 115.90(16) no
N(3) C(13) C(4) 121.3(2) no
N(3) C(14) C(15) 112.55(18) no
C(14) C(15) C(16) 120.6(2) no
C(14) C(15) C(20) 120.7(2) no
C(16) C(15) C(20) 118.7(2) no
C(15) C(16) C(17) 120.4(2) no
C(16) C(17) C(18) 120.6(2) no
C(17) C(18) C(19) 119.5(2) no
C(18) C(19) C(20) 120.1(2) no
C(15) C(20) C(19) 120.7(2) no
N(4) C(21) C(22) 178.6(2) no
C(5) N(1) H(1) 120.4 no
C(6) N(1) H(1) 113.8 no
C(13) N(3) H(2) 119.2 no
C(14) N(3) H(2) 114.3 no
C(1) C(2) H(3) 122.3 no
C(3) C(2) H(3) 130.7 no
C(2) C(3) H(4) 129.2 no
C(4) C(3) H(4) 124.1 no
N(1) C(6) H(5) 107.8 no
N(1) C(6) H(6) 107.1 no
C(7) C(6) H(5) 110.8 no
C(7) C(6) H(6) 112.8 no
H(5) C(6) H(6) 106.1 no
C(7) C(8) H(7) 117.4 no
C(9) C(8) H(7) 122.7 no
C(8) C(9) H(8) 115.5 no
C(10) C(9) H(8) 124.0 no
C(9) C(10) H(9) 121.8 no
C(11) C(10) H(9) 118.4 no
C(10) C(11) H(10) 119.1 no
C(12) C(11) H(10) 121.0 no
C(7) C(12) H(11) 117.1 no
C(11) C(12) H(11) 121.5 no
N(3) C(14) H(12) 104.4 no
N(3) C(14) H(13) 107.1 no
C(15) C(14) H(12) 110.6 no
C(15) C(14) H(13) 111.1 no
H(12) C(14) H(13) 110.9 no
C(15) C(16) H(14) 119.1 no
C(17) C(16) H(14) 120.3 no
C(16) C(17) H(15) 116.9 no
C(18) C(17) H(15) 122.4 no
C(17) C(18) H(16) 115.4 no
C(19) C(18) H(16) 125.0 no
C(18) C(19) H(17) 122.2 no
C(20) C(19) H(17) 117.6 no
C(15) C(20) H(18) 119.3 no
C(19) C(20) H(18) 119.9 no
C(21) C(22) H(19) 108.7 no
C(21) C(22) H(20) 109.2 no
C(21) C(22) H(21) 107.3 no
H(19) C(22) H(20) 103.1 no
H(19) C(22) H(21) 106.5 no
H(20) C(22) H(21) 121.5 no

loop_
_geom_bond_atom_site_label_1
_geom_bond_atom_site_label_2
_geom_bond_distance
_geom_bond_publ_flag
Ni(1) Cl(1) 2.1801(6) no
Ni(1) S(1) 2.2190(7) no
Ni(1) S(2) 2.2162(7) no
Ni(1) N(2) 1.8156(18) no
S(1) C(5) 1.726(2) no
S(2) C(13) 1.724(2) no
N(1) C(5) 1.310(3) no
N(1) C(6) 1.463(3) no
N(2) C(1) 1.358(3) no
N(2) C(4) 1.357(2) no
N(3) C(13) 1.316(2) no
N(3) C(14) 1.478(3) no
N(4) C(21) 1.140(3) no
C(1) C(2) 1.405(3) no
C(1) C(5) 1.445(3) no
C(2) C(3) 1.389(3) no
C(3) C(4) 1.413(3) no
C(4) C(13) 1.436(3) no
C(6) C(7) 1.512(3) no
C(7) C(8) 1.390(3) no
C(7) C(12) 1.385(3) no
C(8) C(9) 1.390(3) no
C(9) C(10) 1.381(3) no
C(10) C(11) 1.387(3) no
C(11) C(12) 1.380(3) no
C(14) C(15) 1.507(3) no
C(15) C(16) 1.390(3) no
C(15) C(20) 1.392(3) no
C(16) C(17) 1.384(3) no
C(17) C(18) 1.381(3) no
C(18) C(19) 1.386(3) no
C(19) C(20) 1.385(3) no
C(21) C(22) 1.449(4) no
N(1) H(1) 0.847 no
N(3) H(2) 0.845 no
C(2) H(3) 0.946 no
C(3) H(4) 0.940 no
C(6) H(5) 0.968 no
C(6) H(6) 0.985 no
C(8) H(7) 0.969 no
C(9) H(8) 0.949 no
C(10) H(9) 0.990 no
C(11) H(10) 0.999 no
C(12) H(11) 0.985 no
C(14) H(12) 0.957 no
C(14) H(13) 0.953 no
C(16) H(14) 0.921 no
C(17) H(15) 0.883 no
C(18) H(16) 0.917 no
C(19) H(17) 1.025 no
C(20) H(18) 0.950 no
C(22) H(19) 1.012 no
C(22) H(20) 0.831 no
C(22) H(21) 0.898 no

loop_
_geom_torsion_atom_site_label_1
_geom_torsion_atom_site_label_2
_geom_torsion_atom_site_label_3
_geom_torsion_atom_site_label_4
_geom_torsion
_geom_torsion_publ_flag
Cl(1) Ni(1) S(1) C(5) 179.37(7) no
Cl(1) Ni(1) S(2) C(13) -179.83(7) no
Cl(1) Ni(1) N(2) C(1) -149(3) no
Cl(1) Ni(1) N(2) C(4) 33(3) no
S(1) Ni(1) S(2) C(13) -3.0(2) no
S(2) Ni(1) S(1) C(5) 2.6(2) no
S(1) Ni(1) N(2) C(1) -1.17(17) no
S(1) Ni(1) N(2) C(4) -178.82(17) no
N(2) Ni(1) S(1) C(5) -0.07(9) no
S(2) Ni(1) N(2) C(1) 179.22(17) no
S(2) Ni(1) N(2) C(4) 1.56(16) no
N(2) Ni(1) S(2) C(13) -0.39(9) no
Ni(1) S(1) C(5) N(1) -179.62(17) no
Ni(1) S(1) C(5) C(1) 1.12(16) no
Ni(1) S(2) C(13) N(3) -179.65(17) no
Ni(1) S(2) C(13) C(4) -0.58(17) no
C(5) N(1) C(6) C(7) -108.1(2) no
C(6) N(1) C(5) S(1) 1.6(3) no
C(6) N(1) C(5) C(1) -179.18(19) no
Ni(1) N(2) C(1) C(2) -177.62(14) no
Ni(1) N(2) C(1) C(5) 2.2(2) no
Ni(1) N(2) C(4) C(3) 177.78(14) no
Ni(1) N(2) C(4) C(13) -2.3(2) no
C(1) N(2) C(4) C(3) -0.2(2) no
C(1) N(2) C(4) C(13) 179.71(18) no
C(4) N(2) C(1) C(2) 0.4(2) no
C(4) N(2) C(1) C(5) -179.86(18) no
C(13) N(3) C(14) C(15) -93.2(2) no
C(14) N(3) C(13) S(2) -0.7(3) no
C(14) N(3) C(13) C(4) -179.69(19) no
N(2) C(1) C(2) C(3) -0.4(2) no
N(2) C(1) C(5) S(1) -2.0(2) no
N(2) C(1) C(5) N(1) 178.72(19) no
C(2) C(1) C(5) S(1) 177.7(2) no
C(2) C(1) C(5) N(1) -1.6(4) no
C(5) C(1) C(2) C(3) 179.95(18) no
C(1) C(2) C(3) C(4) 0.2(2) no
C(2) C(3) C(4) C(13) -179.91(19) no
N(2) C(4) C(13) S(2) 1.7(2) no
N(2) C(4) C(13) N(3) -179.25(19) no
C(3) C(4) C(13) S(2) -178.4(2) no
C(3) C(4) C(13) N(3) 0.6(4) no
N(1) C(6) C(7) C(8) -132.1(2) no
N(1) C(6) C(7) C(12) 48.1(3) no
C(6) C(7) C(8) C(9) -178.6(2) no
C(6) C(7) C(12) C(11) -179.7(2) no
C(8) C(7) C(12) C(11) 0.5(3) no
C(12) C(7) C(8) C(9) 1.2(3) no
C(7) C(8) C(9) C(10) -2.2(3) no
C(8) C(9) C(10) C(11) 1.5(3) no
C(9) C(10) C(11) C(12) 0.2(3) no
C(10) C(11) C(12) C(7) -1.2(3) no
N(3) C(14) C(15) C(16) -88.3(2) no
N(3) C(14) C(15) C(20) 93.3(2) no
C(14) C(15) C(16) C(17) -179.0(2) no
C(14) C(15) C(20) C(19) 179.4(2) no
C(16) C(15) C(20) C(19) 1.0(3) no
C(20) C(15) C(16) C(17) -0.6(3) no
C(15) C(16) C(17) C(18) -0.4(3) no
C(16) C(17) C(18) C(19) 0.9(3) no
C(17) C(18) C(19) C(20) -0.5(3) no
C(18) C(19) C(20) C(15) -0.5(3) no
